data_4309597
loop_
_publ_author_name
'Jacqueline M. Veauthier'
'Elisa Tomat'
'Vincent M. Lynch'
'Jonathan L. Sessler'
'Utkir Mirsaidov'
'John T. Markert'

_publ_section_title
;
Calix[4]pyrrole Schiff Base Macrocycles: Novel Binucleating Ligands for
Cu(I) and Cu(II)
;
_journal_name_full 'Inorganic Chemistry'
_journal_page_first 6736
_journal_page_last 6743
_journal_paper_doi 10.1021/ic050690d
_journal_volume 44
_journal_year 2005
_chemical_formula_sum 'C34.5 H39 Cl3 Cu1.5 N6 O4.5'
_chemical_formula_weight 811.38
_chemical_name_systematic
; 
 ? 
;
_space_group_IT_number 2
_symmetry_cell_setting triclinic
_symmetry_space_group_name_Hall '-P 1'
_symmetry_space_group_name_H-M 'P -1'
_atom_sites_solution_hydrogens geom
_atom_sites_solution_primary direct
_atom_sites_solution_secondary difmap
_audit_creation_method SHELXL-97
_cell_angle_alpha 89.0440(6)
_cell_angle_beta 76.4860(6)
_cell_angle_gamma 68.3240(6)
_cell_formula_units_Z 4
_cell_length_a 12.8840(2)
_cell_length_b 13.3000(2)
_cell_length_c 23.9560(4)
_cell_measurement_temperature 293(2)
_cell_volume 3698.11(10)
_computing_structure_refinement 'SHELXL-97 (Sheldrick, 1997)'
_computing_structure_solution 'SHELXS-97 (Sheldrick, 1990)'
_diffrn_ambient_temperature 293(2)
_diffrn_measured_fraction_theta_full 0.960
_diffrn_measured_fraction_theta_max 0.960
_diffrn_radiation_monochromator graphite
_diffrn_radiation_source 'fine-focus sealed tube'
_diffrn_radiation_type MoK\a
_diffrn_radiation_wavelength 0.71073
_diffrn_reflns_av_R_equivalents 0.0495
_diffrn_reflns_av_sigmaI/netI 0.1296
_diffrn_reflns_limit_h_max 16
_diffrn_reflns_limit_h_min -14
_diffrn_reflns_limit_k_max 17
_diffrn_reflns_limit_k_min -17
_diffrn_reflns_limit_l_max 27
_diffrn_reflns_limit_l_min -31
_diffrn_reflns_number 22885
_diffrn_reflns_theta_full 27.48
_diffrn_reflns_theta_max 27.48
_diffrn_reflns_theta_min 2.99
_exptl_absorpt_coefficient_mu 1.135
_exptl_crystal_density_diffrn 1.457
_exptl_crystal_density_method 'not measured'
_exptl_crystal_F_000 1674
_refine_diff_density_max 1.739
_refine_diff_density_min -1.798
_refine_diff_density_rms 0.203
_refine_ls_extinction_method none
_refine_ls_goodness_of_fit_ref 1.906
_refine_ls_hydrogen_treatment mixed
_refine_ls_matrix_type full
_refine_ls_number_parameters 932
_refine_ls_number_reflns 16275
_refine_ls_number_restraints 613
_refine_ls_restrained_S_all 1.946
_refine_ls_R_factor_all 0.1679
_refine_ls_R_factor_gt 0.0867
_refine_ls_shift/su_max 0.717
_refine_ls_shift/su_mean 0.016
_refine_ls_structure_factor_coef Fsqd
_refine_ls_weighting_details 'calc w=1/[\s^2^(Fo^2^)+(0.0200P)^2^+0.0000P] where P=(Fo^2^+2Fc^2^)/3'
_refine_ls_weighting_scheme calc
_refine_ls_wR_factor_gt 0.1706
_refine_ls_wR_factor_ref 0.1932
_reflns_number_gt 9119
_reflns_number_total 16275
_reflns_threshold_expression >2sigma(I)
_cod_data_source_file ic050690dsi20050624_063708_4.cif
_cod_data_source_block complex3'
_cod_original_formula_sum 'C34.50 H39 Cl3 Cu1.50 N6 O4.50'
_cod_database_code 4309597

loop_
_symmetry_equiv_pos_as_xyz
'x, y, z'
'-x, -y, -z'

loop_
_atom_site_label
_atom_site_type_symbol
_atom_site_fract_x
_atom_site_fract_y
_atom_site_fract_z
_atom_site_U_iso_or_equiv
_atom_site_adp_type
_atom_site_occupancy
_atom_site_symmetry_multiplicity
_atom_site_calc_flag
_atom_site_refinement_flags
_atom_site_disorder_assembly
_atom_site_disorder_group
Cu1 Cu 0.72366(6) 0.67179(6) 0.65529(4) 0.0246(2) Uani 1 1 d U . .
Cu2 Cu 0.81334(7) 0.51128(6) 0.79259(4) 0.0263(2) Uani 1 1 d U . .
N1 N 0.7067(4) 0.6363(4) 0.5822(2) 0.0261(13) Uani 1 1 d U . .
N2 N 0.8902(4) 0.6145(4) 0.6149(2) 0.0245(13) Uani 1 1 d U . .
N3 N 0.9215(4) 0.4971(4) 0.7126(2) 0.0246(13) Uani 1 1 d U . .
N4 N 0.8224(4) 0.3725(4) 0.7677(2) 0.0277(14) Uani 1 1 d U . .
N5 N 0.7242(4) 0.4914(4) 0.8637(2) 0.0282(14) Uani 1 1 d U . .
N6 N 0.7731(4) 0.6561(4) 0.8307(2) 0.0270(13) Uani 1 1 d U . .
N7 N 0.7022(4) 0.7451(4) 0.7325(2) 0.0273(14) Uani 1 1 d U . .
N8 N 0.5641(4) 0.7045(4) 0.6827(2) 0.0233(13) Uani 1 1 d U . .
C1 C 0.6191(5) 0.6405(5) 0.5593(3) 0.0238(15) Uani 1 1 d U . .
C2 C 0.6626(6) 0.6163(5) 0.4993(3) 0.0365(19) Uani 1 1 d U . .
H2A H 0.6187 0.6138 0.4724 0.044 Uiso 1 1 d R . .
C3 C 0.7809(6) 0.5948(5) 0.4858(3) 0.0317(17) Uani 1 1 d U . .
H3A H 0.8341 0.5751 0.4486 0.038 Uiso 1 1 d R . .
C4 C 0.8071(5) 0.6089(5) 0.5384(3) 0.0255(16) Uani 1 1 d U . .
C5 C 0.9055(5) 0.5987(5) 0.5593(3) 0.0266(16) Uani 1 1 d U . .
H5A H 0.9805 0.5798 0.5337 0.032 Uiso 1 1 d R . .
C6 C 0.9826(5) 0.6080(5) 0.6390(3) 0.0223(15) Uani 1 1 d U . .
C7 C 1.0574(6) 0.6600(6) 0.6151(3) 0.0338(18) Uani 1 1 d U . .
H7A H 1.0517 0.6948 0.5800 0.041 Uiso 1 1 d R . .
C8 C 1.1422(6) 0.6592(6) 0.6432(3) 0.0366(19) Uani 1 1 d U . .
H8A H 1.1950 0.6936 0.6271 0.044 Uiso 1 1 d R . .
C9 C 1.1497(6) 0.6096(6) 0.6935(3) 0.0377(19) Uani 1 1 d U . .
H9A H 1.2067 0.6110 0.7128 0.045 Uiso 1 1 d R . .
C10 C 1.0745(5) 0.5602(5) 0.7175(3) 0.0304(17) Uani 1 1 d U . .
H10A H 1.0797 0.5259 0.7529 0.036 Uiso 1 1 d R . .
C11 C 0.9926(5) 0.5553(5) 0.6887(3) 0.0244(16) Uani 1 1 d U . .
C12 C 0.9345(5) 0.4077(5) 0.6839(3) 0.0266(16) Uani 1 1 d U . .
H12A H 0.9795 0.3901 0.6448 0.032 Uiso 1 1 d R . .
C13 C 0.8799(5) 0.3399(5) 0.7108(3) 0.0270(16) Uani 1 1 d U . .
C14 C 0.8781(6) 0.2381(5) 0.6989(3) 0.0386(19) Uani 1 1 d U . .
H14A H 0.9132 0.1948 0.6629 0.046 Uiso 1 1 d R . .
C15 C 0.8180(6) 0.2120(5) 0.7493(3) 0.0362(19) Uani 1 1 d U . .
H15A H 0.8011 0.1475 0.7546 0.043 Uiso 1 1 d R . .
C16 C 0.7835(6) 0.2959(5) 0.7914(3) 0.0307(17) Uani 1 1 d U . .
C17 C 0.7247(6) 0.3026(5) 0.8546(3) 0.0322(18) Uani 1 1 d U . .
C18 C 0.6937(5) 0.4125(5) 0.8876(3) 0.0303(17) Uani 1 1 d U . .
C19 C 0.6363(6) 0.4441(6) 0.9453(3) 0.0373(19) Uani 1 1 d U . .
H19A H 0.6063 0.4007 0.9717 0.045 Uiso 1 1 d R . .
C20 C 0.6330(6) 0.5476(6) 0.9565(3) 0.042(2) Uani 1 1 d U . .
H20A H 0.5973 0.5918 0.9923 0.050 Uiso 1 1 d R . .
C21 C 0.6903(6) 0.5760(5) 0.9058(3) 0.0292(17) Uani 1 1 d U . .
C22 C 0.7192(6) 0.6627(5) 0.8850(3) 0.0339(18) Uani 1 1 d U . .
H22A H 0.6981 0.7270 0.9095 0.041 Uiso 1 1 d R . .
C23 C 0.8090(6) 0.7387(5) 0.8065(3) 0.0279(17) Uani 1 1 d U . .
C24 C 0.8801(6) 0.7756(5) 0.8290(3) 0.0344(18) Uani 1 1 d U . .
H24A H 0.8980 0.7516 0.8649 0.041 Uiso 1 1 d R . .
C25 C 0.9250(6) 0.8473(6) 0.7990(4) 0.042(2) Uani 1 1 d U . .
H25A H 0.9745 0.8721 0.8144 0.051 Uiso 1 1 d R . .
C26 C 0.8996(6) 0.8818(5) 0.7480(3) 0.0371(19) Uani 1 1 d U . .
H26A H 0.9314 0.9311 0.7281 0.044 Uiso 1 1 d R . .
C27 C 0.8269(6) 0.8461(5) 0.7248(3) 0.0316(17) Uani 1 1 d U . .
H27A H 0.8104 0.8684 0.6885 0.038 Uiso 1 1 d R . .
C28 C 0.7801(5) 0.7760(5) 0.7556(3) 0.0264(16) Uani 1 1 d U . .
C29 C 0.5965(5) 0.7685(5) 0.7633(3) 0.0230(15) Uani 1 1 d U . .
H29A H 0.5746 0.7992 0.8023 0.028 Uiso 1 1 d R . .
C30 C 0.5163(6) 0.7481(5) 0.7379(3) 0.0305(17) Uani 1 1 d U . .
C31 C 0.3978(5) 0.7766(5) 0.7502(3) 0.0270(16) Uani 1 1 d U . .
H31A H 0.3435 0.8091 0.7861 0.032 Uiso 1 1 d R . .
C32 C 0.3743(6) 0.7490(5) 0.7004(3) 0.0330(18) Uani 1 1 d U . .
H32A H 0.2993 0.7586 0.6957 0.040 Uiso 1 1 d R . .
C33 C 0.4791(5) 0.7042(5) 0.6582(3) 0.0260(16) Uani 1 1 d U . .
C34 C 0.4980(5) 0.6618(5) 0.5960(3) 0.0290(17) Uani 1 1 d U . .
C35 C 0.8108(6) 0.2165(6) 0.8818(4) 0.049(2) Uani 1 1 d U . .
H35A H 0.8327 0.1465 0.8624 0.073 Uiso 1 1 d R . .
H35B H 0.8779 0.2341 0.8781 0.073 Uiso 1 1 d R . .
H35C H 0.7765 0.2152 0.9218 0.073 Uiso 1 1 d R . .
C36 C 0.6177(6) 0.2744(6) 0.8621(4) 0.046(2) Uani 1 1 d U . .
H36A H 0.5616 0.3270 0.8455 0.070 Uiso 1 1 d R . .
H36B H 0.6394 0.2038 0.8434 0.070 Uiso 1 1 d R . .
H36C H 0.5853 0.2739 0.9025 0.070 Uiso 1 1 d R . .
C37 C 0.4116(6) 0.7464(6) 0.5686(3) 0.041(2) Uani 1 1 d U . .
H37A H 0.4250 0.8129 0.5677 0.062 Uiso 1 1 d R . .
H37B H 0.4218 0.7194 0.5300 0.062 Uiso 1 1 d R . .
H37C H 0.3344 0.7597 0.5902 0.062 Uiso 1 1 d R . .
C38 C 0.4795(6) 0.5541(5) 0.5976(3) 0.0382(19) Uani 1 1 d U . .
H38A H 0.4898 0.5256 0.5593 0.057 Uiso 1 1 d R . .
H38B H 0.5349 0.5036 0.6154 0.057 Uiso 1 1 d R . .
H38C H 0.4031 0.5655 0.6197 0.057 Uiso 1 1 d R . .
Cu1' Cu 0.31051(7) 0.32270(6) 0.75506(4) 0.0291(2) Uani 1 1 d U . .
Cu2' Cu 0.32207(6) 0.02062(6) 0.79828(3) 0.0240(2) Uani 1 1 d U . .
N1' N 0.1877(4) 0.3987(4) 0.8188(3) 0.0290(14) Uani 1 1 d U . .
N2' N 0.1956(4) 0.2609(4) 0.7425(2) 0.0256(13) Uani 1 1 d U . .
N3' N 0.1894(4) 0.0524(4) 0.7621(2) 0.0252(13) Uani 1 1 d U . .
N4' N 0.2227(4) -0.0219(4) 0.8590(2) 0.0247(13) Uani 1 1 d U . .
N5' N 0.4189(4) -0.0021(4) 0.8497(2) 0.0253(13) Uani 1 1 d U . .
N6' N 0.4517(4) 0.0523(4) 0.7435(2) 0.0237(13) Uani 1 1 d U . .
N7' N 0.4618(5) 0.2494(4) 0.6988(3) 0.0315(14) Uani 1 1 d U . .
N8' N 0.3850(5) 0.4143(4) 0.7709(3) 0.0343(15) Uani 1 1 d U . .
C1' C 0.1647(6) 0.4828(5) 0.8567(3) 0.0323(18) Uani 1 1 d U . .
C2' C 0.0528(6) 0.5085(5) 0.8910(3) 0.0379(19) Uani 1 1 d U . .
H2'A H 0.0143 0.5653 0.9214 0.045 Uiso 1 1 d R . .
C3' C 0.0086(6) 0.4399(5) 0.8730(3) 0.0327(18) Uani 1 1 d U . .
H3'A H -0.0660 0.4376 0.8892 0.039 Uiso 1 1 d R . .
C4' C 0.0924(6) 0.3727(5) 0.8281(3) 0.0305(17) Uani 1 1 d U . .
C5' C 0.1019(5) 0.2956(5) 0.7848(3) 0.0265(16) Uani 1 1 d U . .
H5'A H 0.0408 0.2700 0.7863 0.032 Uiso 1 1 d R . .
C6' C 0.2015(5) 0.1911(5) 0.6968(3) 0.0273(16) Uani 1 1 d U . .
C7' C 0.2170(6) 0.2225(6) 0.6405(3) 0.0348(18) Uani 1 1 d U . .
H7'A H 0.2268 0.2899 0.6329 0.042 Uiso 1 1 d R . .
C8' C 0.2205(6) 0.1572(6) 0.5957(4) 0.046(2) Uani 1 1 d U . .
H8'A H 0.2354 0.1784 0.5571 0.055 Uiso 1 1 d R . .
C9' C 0.1999(6) 0.0627(6) 0.6057(3) 0.044(2) Uani 1 1 d U . .
H9'A H 0.1962 0.0204 0.5747 0.052 Uiso 1 1 d R . .
C10' C 0.1860(5) 0.0293(6) 0.6614(3) 0.0326(18) Uani 1 1 d U . .
H10B H 0.1758 -0.0382 0.6686 0.039 Uiso 1 1 d R . .
C11' C 0.1878(5) 0.0908(5) 0.7068(3) 0.0286(17) Uani 1 1 d U . .
C12' C 0.1048(6) 0.0295(5) 0.7938(3) 0.0272(16) Uani 1 1 d U . .
H12B H 0.0369 0.0387 0.7809 0.033 Uiso 1 1 d R . .
C13' C 0.1190(5) -0.0098(5) 0.8487(3) 0.0254(16) Uani 1 1 d U . .
C14' C 0.0539(6) -0.0380(5) 0.8979(3) 0.0300(17) Uani 1 1 d U . .
H14B H -0.0224 -0.0377 0.9033 0.036 Uiso 1 1 d R . .
C15' C 0.1200(6) -0.0641(5) 0.9369(3) 0.0323(18) Uani 1 1 d U . .
H15B H 0.0993 -0.0861 0.9749 0.039 Uiso 1 1 d R . .
C16' C 0.2259(5) -0.0547(5) 0.9110(3) 0.0238(16) Uani 1 1 d U . .
C17' C 0.3338(5) -0.0830(5) 0.9354(3) 0.0250(16) Uani 1 1 d U . .
C18' C 0.4213(5) -0.0408(5) 0.9019(3) 0.0252(16) Uani 1 1 d U . .
C19' C 0.5236(6) -0.0447(5) 0.9152(3) 0.0312(17) Uani 1 1 d U . .
H19B H 0.5479 -0.0700 0.9496 0.037 Uiso 1 1 d R . .
C20' C 0.5827(6) -0.0055(5) 0.8692(3) 0.0317(18) Uani 1 1 d U . .
H20B H 0.6550 0.0024 0.8658 0.038 Uiso 1 1 d R . .
C21' C 0.5167(5) 0.0209(5) 0.8288(3) 0.0249(16) Uani 1 1 d U . .
C22' C 0.5298(6) 0.0480(5) 0.7712(3) 0.0266(16) Uani 1 1 d U . .
H22B H 0.5944 0.0664 0.7528 0.032 Uiso 1 1 d R . .
C23' C 0.4794(5) 0.0649(5) 0.6830(3) 0.0290(17) Uani 1 1 d U . .
C24' C 0.4959(6) -0.0220(6) 0.6453(3) 0.0353(18) Uani 1 1 d U . .
H24B H 0.4868 -0.0860 0.6609 0.042 Uiso 1 1 d R . .
C25' C 0.5270(6) -0.0190(6) 0.5874(3) 0.044(2) Uani 1 1 d U . .
H25B H 0.5370 -0.0789 0.5622 0.053 Uiso 1 1 d R . .
C26' C 0.5410(6) 0.0735(6) 0.5653(3) 0.044(2) Uani 1 1 d U . .
H26B H 0.5669 0.0741 0.5244 0.053 Uiso 1 1 d R . .
C27' C 0.5204(6) 0.1622(6) 0.6005(3) 0.0390(19) Uani 1 1 d U . .
H27B H 0.5265 0.2269 0.5843 0.047 Uiso 1 1 d R . .
C28' C 0.4896(6) 0.1587(5) 0.6594(3) 0.0304(17) Uani 1 1 d U . .
C29' C 0.5285(6) 0.3025(5) 0.6958(3) 0.0340(18) Uani 1 1 d U . .
H29B H 0.6013 0.2797 0.6680 0.041 Uiso 1 1 d R . .
C30' C 0.4900(6) 0.3941(5) 0.7352(3) 0.0351(18) Uani 1 1 d U . .
C31' C 0.5358(6) 0.4665(6) 0.7541(4) 0.041(2) Uani 1 1 d U . .
H31B H 0.6097 0.4699 0.7375 0.049 Uiso 1 1 d R . .
C32' C 0.4548(6) 0.5288(6) 0.7990(4) 0.042(2) Uani 1 1 d U . .
H32B H 0.4599 0.5870 0.8199 0.051 Uiso 1 1 d R . .
C33' C 0.3612(6) 0.4964(5) 0.8111(3) 0.0351(18) Uani 1 1 d U . .
C34' C 0.2501(6) 0.5372(5) 0.8589(3) 0.0356(18) Uani 1 1 d U . .
C35' C 0.3891(6) -0.2085(5) 0.9318(3) 0.0338(18) Uani 1 1 d U . .
H35D H 0.4572 -0.2303 0.9462 0.051 Uiso 1 1 d R . .
H35E H 0.3349 -0.2355 0.9549 0.051 Uiso 1 1 d R . .
H35F H 0.4092 -0.2375 0.8926 0.051 Uiso 1 1 d R . .
C36' C 0.2976(6) -0.0421(6) 0.9990(3) 0.0382(19) Uani 1 1 d U . .
H36D H 0.2632 0.0357 1.0027 0.057 Uiso 1 1 d R . .
H36E H 0.2430 -0.0711 1.0197 0.057 Uiso 1 1 d R . .
H36F H 0.3643 -0.0656 1.0145 0.057 Uiso 1 1 d R . .
C37' C 0.2827(7) 0.5181(6) 0.9165(4) 0.053(2) Uani 1 1 d U . .
H37D H 0.3202 0.4416 0.9190 0.080 Uiso 1 1 d R . .
H37E H 0.3340 0.5538 0.9193 0.080 Uiso 1 1 d R . .
H37F H 0.2145 0.5465 0.9473 0.080 Uiso 1 1 d R . .
C38' C 0.1885(6) 0.6604(5) 0.8560(4) 0.043(2) Uani 1 1 d U . .
H38D H 0.1185 0.6880 0.8859 0.064 Uiso 1 1 d R . .
H38E H 0.2385 0.6964 0.8607 0.064 Uiso 1 1 d R . .
H38F H 0.1709 0.6733 0.8191 0.064 Uiso 1 1 d R . .
Cl1A Cl 0.8195(3) -0.1256(3) 0.56048(18) 0.1346(14) Uani 1 1 d U . .
Cl2A Cl 0.9496(6) -0.0158(4) 0.5937(3) 0.218(3) Uani 1 1 d U . .
C1A C 0.8441(13) -0.0074(11) 0.5604(8) 0.146(5) Uani 1 1 d U . .
Cl1B Cl 0.95003(16) 0.28764(17) 0.54909(9) 0.0494(5) Uani 1 1 d U . .
Cl2B Cl 0.7349(2) 0.2837(2) 0.53507(14) 0.0904(10) Uani 1 1 d U . .
C1B C 0.7985(7) 0.3566(6) 0.5672(4) 0.049(2) Uiso 1 1 d . . .
Cl1C Cl 0.3161(4) 0.2296(3) 0.9624(2) 0.0756(8) Uiso 0.608(4) 1 d PD A 1
Cl2C Cl 0.0792(4) 0.2402(3) 0.9988(2) 0.0756(8) Uiso 0.608(4) 1 d PD A 1
Cl1D Cl 0.2443(6) 0.2694(5) 0.9892(3) 0.0756(8) Uiso 0.392(4) 1 d PD A 2
Cl2D Cl 0.0400(5) 0.2370(5) 0.9774(3) 0.0756(8) Uiso 0.392(4) 1 d PD A 2
C1C C 0.1852(5) 0.2383(7) 0.9358(4) 0.071(3) Uiso 1 1 d D A 2

loop_
_atom_site_aniso_label
_atom_site_aniso_U_11
_atom_site_aniso_U_22
_atom_site_aniso_U_33
_atom_site_aniso_U_23
_atom_site_aniso_U_13
_atom_site_aniso_U_12
Cu1 0.0230(4) 0.0329(5) 0.0218(5) -0.0018(4) -0.0053(4) -0.0148(4)
Cu2 0.0308(5) 0.0276(5) 0.0237(5) 0.0021(4) -0.0050(4) -0.0156(4)
N1 0.021(3) 0.040(3) 0.021(3) -0.001(3) -0.008(2) -0.014(2)
N2 0.030(3) 0.030(3) 0.018(3) -0.002(3) -0.004(2) -0.017(2)
N3 0.024(3) 0.031(3) 0.028(3) 0.003(3) -0.012(2) -0.017(2)
N4 0.023(3) 0.029(3) 0.032(4) 0.006(3) -0.008(3) -0.010(2)
N5 0.031(3) 0.030(3) 0.026(3) 0.003(3) 0.000(3) -0.018(3)
N6 0.033(3) 0.027(3) 0.021(3) -0.002(3) -0.003(3) -0.014(3)
N7 0.032(3) 0.026(3) 0.025(3) 0.002(3) -0.006(3) -0.013(3)
N8 0.020(3) 0.030(3) 0.023(3) -0.001(3) -0.012(2) -0.009(2)
C1 0.028(3) 0.026(3) 0.024(4) 0.004(3) -0.016(3) -0.013(3)
C2 0.042(4) 0.040(4) 0.031(4) 0.000(3) -0.017(3) -0.014(3)
C3 0.033(4) 0.037(4) 0.024(4) -0.004(3) -0.004(3) -0.014(3)
C4 0.028(3) 0.030(4) 0.020(4) -0.004(3) -0.002(3) -0.014(3)
C5 0.023(3) 0.032(4) 0.028(4) 0.003(3) -0.007(3) -0.013(3)
C6 0.011(3) 0.034(4) 0.027(4) 0.002(3) -0.010(3) -0.011(3)
C7 0.036(4) 0.048(4) 0.025(4) 0.007(3) -0.011(3) -0.023(3)
C8 0.030(4) 0.044(4) 0.046(5) 0.012(4) -0.009(3) -0.025(3)
C9 0.038(4) 0.046(4) 0.041(5) 0.006(4) -0.016(3) -0.025(3)
C10 0.028(4) 0.032(4) 0.035(4) 0.006(3) -0.013(3) -0.012(3)
C11 0.015(3) 0.029(3) 0.027(4) 0.003(3) -0.002(3) -0.007(3)
C12 0.028(3) 0.031(4) 0.021(4) -0.002(3) -0.004(3) -0.012(3)
C13 0.032(4) 0.023(3) 0.028(4) 0.000(3) -0.007(3) -0.012(3)
C14 0.044(4) 0.031(4) 0.037(5) 0.002(3) -0.009(4) -0.010(3)
C15 0.044(4) 0.029(4) 0.040(5) 0.001(3) -0.011(4) -0.017(3)
C16 0.029(4) 0.027(4) 0.038(4) 0.004(3) -0.008(3) -0.013(3)
C17 0.029(4) 0.027(4) 0.043(5) 0.015(3) -0.010(3) -0.013(3)
C18 0.027(4) 0.034(4) 0.027(4) 0.005(3) -0.003(3) -0.010(3)
C19 0.039(4) 0.045(4) 0.029(4) 0.012(4) -0.005(3) -0.020(3)
C20 0.050(4) 0.040(4) 0.028(4) 0.005(4) -0.005(4) -0.012(4)
C21 0.034(4) 0.035(4) 0.020(4) -0.002(3) -0.010(3) -0.012(3)
C22 0.039(4) 0.032(4) 0.029(4) -0.005(3) -0.008(3) -0.011(3)
C23 0.035(4) 0.026(3) 0.023(4) -0.003(3) -0.003(3) -0.015(3)
C24 0.045(4) 0.035(4) 0.031(4) -0.006(3) -0.011(3) -0.021(3)
C25 0.041(4) 0.041(4) 0.050(5) -0.001(4) -0.011(4) -0.020(3)
C26 0.044(4) 0.033(4) 0.043(5) 0.000(3) -0.009(4) -0.026(3)
C27 0.036(4) 0.029(4) 0.032(4) 0.000(3) -0.009(3) -0.014(3)
C28 0.031(4) 0.024(3) 0.029(4) -0.003(3) -0.010(3) -0.014(3)
C29 0.030(4) 0.022(3) 0.017(4) 0.000(3) -0.005(3) -0.011(3)
C30 0.031(4) 0.022(3) 0.032(4) 0.001(3) 0.002(3) -0.007(3)
C31 0.024(3) 0.027(3) 0.030(4) -0.005(3) 0.000(3) -0.013(3)
C32 0.021(3) 0.030(4) 0.042(5) 0.002(3) -0.003(3) -0.006(3)
C33 0.021(3) 0.024(3) 0.035(4) 0.004(3) -0.009(3) -0.009(3)
C34 0.026(3) 0.034(4) 0.032(4) 0.000(3) -0.011(3) -0.014(3)
C35 0.052(5) 0.043(4) 0.047(5) 0.013(4) -0.012(4) -0.013(4)
C36 0.040(4) 0.043(4) 0.059(5) 0.005(4) 0.000(4) -0.027(4)
C37 0.031(4) 0.050(4) 0.043(5) 0.008(4) -0.010(3) -0.015(3)
C38 0.042(4) 0.049(4) 0.034(4) -0.005(3) -0.004(3) -0.032(4)
Cu1' 0.0317(5) 0.0324(5) 0.0322(5) 0.0066(4) -0.0138(4) -0.0189(4)
Cu2' 0.0263(4) 0.0299(5) 0.0216(5) 0.0036(4) -0.0085(4) -0.0156(4)
N1' 0.024(3) 0.030(3) 0.040(4) 0.012(3) -0.017(3) -0.012(2)
N2' 0.032(3) 0.026(3) 0.026(3) 0.005(3) -0.014(3) -0.015(2)
N3' 0.029(3) 0.029(3) 0.023(3) 0.003(3) -0.009(3) -0.014(2)
N4' 0.024(3) 0.024(3) 0.026(3) 0.001(3) -0.001(2) -0.012(2)
N5' 0.028(3) 0.021(3) 0.026(3) 0.003(3) -0.002(3) -0.011(2)
N6' 0.029(3) 0.033(3) 0.020(3) 0.002(2) -0.017(3) -0.018(2)
N7' 0.032(3) 0.036(3) 0.038(4) 0.016(3) -0.012(3) -0.024(3)
N8' 0.040(3) 0.036(3) 0.040(4) 0.006(3) -0.019(3) -0.025(3)
C1' 0.045(4) 0.020(3) 0.038(4) 0.002(3) -0.020(4) -0.012(3)
C2' 0.037(4) 0.030(4) 0.045(5) -0.006(3) -0.012(4) -0.010(3)
C3' 0.027(4) 0.035(4) 0.037(4) 0.005(3) -0.011(3) -0.011(3)
C4' 0.033(4) 0.027(4) 0.037(4) 0.008(3) -0.014(3) -0.014(3)
C5' 0.023(3) 0.030(4) 0.033(4) 0.009(3) -0.014(3) -0.014(3)
C6' 0.026(3) 0.035(4) 0.026(4) 0.005(3) -0.015(3) -0.012(3)
C7' 0.034(4) 0.044(4) 0.033(4) 0.012(4) -0.017(3) -0.017(3)
C8' 0.048(4) 0.054(5) 0.036(5) 0.008(4) -0.009(4) -0.020(4)
C9' 0.050(4) 0.051(5) 0.034(5) 0.000(4) -0.013(4) -0.021(4)
C10' 0.030(4) 0.038(4) 0.037(4) 0.007(3) -0.019(3) -0.016(3)
C11' 0.021(3) 0.039(4) 0.032(4) 0.008(3) -0.014(3) -0.013(3)
C12' 0.027(4) 0.027(3) 0.027(4) 0.003(3) -0.009(3) -0.008(3)
C13' 0.022(3) 0.031(4) 0.028(4) -0.003(3) -0.004(3) -0.016(3)
C14' 0.025(3) 0.035(4) 0.032(4) 0.002(3) -0.006(3) -0.013(3)
C15' 0.038(4) 0.029(4) 0.028(4) 0.005(3) -0.001(3) -0.016(3)
C16' 0.031(4) 0.019(3) 0.020(4) 0.001(3) -0.001(3) -0.011(3)
C17' 0.026(3) 0.032(4) 0.021(4) 0.004(3) -0.011(3) -0.012(3)
C18' 0.029(4) 0.021(3) 0.026(4) -0.001(3) -0.006(3) -0.011(3)
C19' 0.045(4) 0.027(4) 0.031(4) 0.003(3) -0.018(3) -0.019(3)
C20' 0.032(4) 0.033(4) 0.036(4) -0.002(3) -0.013(3) -0.017(3)
C21' 0.027(3) 0.024(3) 0.027(4) 0.004(3) -0.009(3) -0.012(3)
C22' 0.032(4) 0.020(3) 0.029(4) -0.001(3) -0.001(3) -0.015(3)
C23' 0.026(3) 0.035(4) 0.025(4) 0.001(3) 0.000(3) -0.014(3)
C24' 0.042(4) 0.042(4) 0.027(4) 0.004(3) -0.006(3) -0.024(3)
C25' 0.049(4) 0.061(5) 0.036(5) 0.000(4) -0.013(4) -0.033(4)
C26' 0.053(5) 0.067(5) 0.024(4) 0.010(4) -0.011(4) -0.034(4)
C27' 0.038(4) 0.052(4) 0.032(4) 0.012(4) -0.007(3) -0.024(4)
C28' 0.030(4) 0.035(4) 0.032(4) 0.003(3) -0.007(3) -0.018(3)
C29' 0.034(4) 0.039(4) 0.036(4) 0.016(3) -0.013(3) -0.019(3)
C30' 0.037(4) 0.036(4) 0.044(5) 0.005(3) -0.012(3) -0.026(3)
C31' 0.034(4) 0.040(4) 0.066(5) 0.025(4) -0.032(4) -0.022(3)
C32' 0.048(4) 0.031(4) 0.056(5) 0.002(4) -0.018(4) -0.021(4)
C33' 0.040(4) 0.028(4) 0.048(5) 0.006(3) -0.026(4) -0.015(3)
C34' 0.044(4) 0.030(4) 0.040(4) 0.003(3) -0.022(4) -0.014(3)
C35' 0.041(4) 0.033(4) 0.034(4) 0.003(3) -0.018(3) -0.015(3)
C36' 0.053(4) 0.043(4) 0.026(4) 0.000(3) -0.009(3) -0.028(4)
C37' 0.072(5) 0.060(5) 0.051(5) 0.002(4) -0.032(4) -0.042(4)
C38' 0.047(4) 0.033(4) 0.052(5) 0.002(4) -0.018(4) -0.014(3)
Cl1A 0.121(3) 0.153(3) 0.119(3) -0.010(2) -0.040(2) -0.032(2)
Cl2A 0.320(6) 0.190(4) 0.226(6) 0.030(4) -0.109(5) -0.163(4)
C1A 0.161(9) 0.130(8) 0.202(11) 0.001(7) -0.107(8) -0.078(7)
Cl1B 0.0459(11) 0.0639(13) 0.0413(13) 0.0040(10) -0.0106(10) -0.0239(10)
Cl2B 0.0682(16) 0.0992(19) 0.120(3) -0.0326(18) -0.0274(16) -0.0456(15)

loop_
_atom_type_symbol
_atom_type_description
_atom_type_scat_dispersion_real
_atom_type_scat_dispersion_imag
_atom_type_scat_source
C C 0.0033 0.0016 'International Tables Vol C Tables 4.2.6.8 and 6.1.1.4'
H H 0.0000 0.0000 'International Tables Vol C Tables 4.2.6.8 and 6.1.1.4'
N N 0.0061 0.0033 'International Tables Vol C Tables 4.2.6.8 and 6.1.1.4'
O O 0.0106 0.0060 'International Tables Vol C Tables 4.2.6.8 and 6.1.1.4'
Cl Cl 0.1484 0.1585 'International Tables Vol C Tables 4.2.6.8 and 6.1.1.4'
Cu Cu 0.3201 1.2651 'International Tables Vol C Tables 4.2.6.8 and 6.1.1.4'

loop_
_geom_angle_atom_site_label_1
_geom_angle_atom_site_label_2
_geom_angle_atom_site_label_3
_geom_angle
_geom_angle_site_symmetry_1
_geom_angle_site_symmetry_3
_geom_angle_publ_flag
N8 Cu1 N1 86.7(2) . . ?
N8 Cu1 N2 167.8(2) . . ?
N1 Cu1 N2 82.8(2) . . ?
N8 Cu1 N7 82.2(2) . . ?
N1 Cu1 N7 164.2(2) . . ?
N2 Cu1 N7 109.3(2) . . ?
N5 Cu2 N4 85.7(2) . . ?
N5 Cu2 N6 82.7(2) . . ?
N4 Cu2 N6 167.4(2) . . ?
N5 Cu2 N3 167.6(2) . . ?
N4 Cu2 N3 82.6(2) . . ?
N6 Cu2 N3 109.3(2) . . ?
C1 N1 C4 109.2(5) . . ?
C1 N1 Cu1 136.6(4) . . ?
C4 N1 Cu1 113.8(4) . . ?
C5 N2 C6 121.2(5) . . ?
C5 N2 Cu1 111.6(4) . . ?
C6 N2 Cu1 126.4(4) . . ?
C12 N3 C11 118.3(5) . . ?
C12 N3 Cu2 109.3(4) . . ?
C11 N3 Cu2 131.7(4) . . ?
C16 N4 C13 109.5(5) . . ?
C16 N4 Cu2 136.2(5) . . ?
C13 N4 Cu2 114.3(4) . . ?
C18 N5 C21 108.3(6) . . ?
C18 N5 Cu2 137.2(5) . . ?
C21 N5 Cu2 114.0(4) . . ?
C22 N6 C23 122.3(6) . . ?
C22 N6 Cu2 111.3(4) . . ?
C23 N6 Cu2 125.9(4) . . ?
C29 N7 C28 119.2(5) . . ?
C29 N7 Cu1 110.1(4) . . ?
C28 N7 Cu1 130.6(4) . . ?
C33 N8 C30 108.9(5) . . ?
C33 N8 Cu1 134.5(5) . . ?
C30 N8 Cu1 116.3(5) . . ?
N1 C1 C2 108.1(6) . . ?
N1 C1 C34 122.7(6) . . ?
C2 C1 C34 129.2(6) . . ?
C3 C2 C1 108.6(7) . . ?
C3 C2 H2A 125.8 . . ?
C1 C2 H2A 125.6 . . ?
C2 C3 C4 105.8(6) . . ?
C2 C3 H3A 127.9 . . ?
C4 C3 H3A 126.3 . . ?
N1 C4 C3 108.4(5) . . ?
N1 C4 C5 112.8(6) . . ?
C3 C4 C5 138.7(6) . . ?
N2 C5 C4 117.6(6) . . ?
N2 C5 H5A 121.0 . . ?
C4 C5 H5A 121.4 . . ?
C11 C6 C7 120.7(6) . . ?
C11 C6 N2 118.4(6) . . ?
C7 C6 N2 120.7(6) . . ?
C6 C7 C8 118.9(7) . . ?
C6 C7 H7A 120.5 . . ?
C8 C7 H7A 120.5 . . ?
C9 C8 C7 120.2(7) . . ?
C9 C8 H8A 119.7 . . ?
C7 C8 H8A 120.0 . . ?
C8 C9 C10 120.8(7) . . ?
C8 C9 H9A 119.6 . . ?
C10 C9 H9A 119.6 . . ?
C9 C10 C11 119.9(7) . . ?
C9 C10 H10A 120.6 . . ?
C11 C10 H10A 119.5 . . ?
C6 C11 C10 119.3(6) . . ?
C6 C11 N3 122.2(6) . . ?
C10 C11 N3 118.5(6) . . ?
N3 C12 C13 119.0(6) . . ?
N3 C12 H12A 120.6 . . ?
C13 C12 H12A 120.4 . . ?
N4 C13 C12 114.2(6) . . ?
N4 C13 C14 107.7(6) . . ?
C12 C13 C14 137.5(6) . . ?
C15 C14 C13 106.5(6) . . ?
C15 C14 H14A 127.3 . . ?
C13 C14 H14A 126.2 . . ?
C16 C15 C14 108.9(6) . . ?
C16 C15 H15A 124.8 . . ?
C14 C15 H15A 126.3 . . ?
N4 C16 C15 107.5(6) . . ?
N4 C16 C17 122.9(6) . . ?
C15 C16 C17 129.3(6) . . ?
C16 C17 C36 110.6(6) . . ?
C16 C17 C35 106.3(5) . . ?
C36 C17 C35 108.0(6) . . ?
C16 C17 C18 114.5(5) . . ?
C36 C17 C18 110.2(5) . . ?
C35 C17 C18 107.0(6) . . ?
N5 C18 C19 109.6(6) . . ?
N5 C18 C17 122.6(6) . . ?
C19 C18 C17 127.7(6) . . ?
C20 C19 C18 107.2(6) . . ?
C20 C19 H19A 127.6 . . ?
C18 C19 H19A 125.2 . . ?
C21 C20 C19 106.9(6) . . ?
C21 C20 H20A 126.3 . . ?
C19 C20 H20A 126.8 . . ?
C22 C21 C20 139.2(7) . . ?
C22 C21 N5 112.8(6) . . ?
C20 C21 N5 108.0(6) . . ?
N6 C22 C21 118.6(6) . . ?
N6 C22 H22A 120.6 . . ?
C21 C22 H22A 120.8 . . ?
C24 C23 C28 120.0(6) . . ?
C24 C23 N6 122.1(7) . . ?
C28 C23 N6 117.6(6) . . ?
C23 C24 C25 119.5(7) . . ?
C23 C24 H24A 120.0 . . ?
C25 C24 H24A 120.5 . . ?
C26 C25 C24 120.8(7) . . ?
C26 C25 H25A 119.8 . . ?
C24 C25 H25A 119.4 . . ?
C25 C26 C27 120.6(7) . . ?
C25 C26 H26A 119.4 . . ?
C27 C26 H26A 120.1 . . ?
C28 C27 C26 118.6(7) . . ?
C28 C27 H27A 120.4 . . ?
C26 C27 H27A 121.0 . . ?
C27 C28 C23 120.5(6) . . ?
C27 C28 N7 117.6(6) . . ?
C23 C28 N7 121.9(6) . . ?
N7 C29 C30 118.9(6) . . ?
N7 C29 H29A 119.9 . . ?
C30 C29 H29A 121.2 . . ?
N8 C30 C31 109.6(7) . . ?
N8 C30 C29 112.2(6) . . ?
C31 C30 C29 137.1(6) . . ?
C32 C31 C30 106.1(6) . . ?
C32 C31 H31A 127.3 . . ?
C30 C31 H31A 126.6 . . ?
C31 C32 C33 108.4(6) . . ?
C31 C32 H32A 125.6 . . ?
C33 C32 H32A 126.0 . . ?
N8 C33 C32 107.0(6) . . ?
N8 C33 C34 124.9(5) . . ?
C32 C33 C34 128.1(6) . . ?
C37 C34 C33 108.3(5) . . ?
C37 C34 C1 108.4(6) . . ?
C33 C34 C1 113.2(5) . . ?
C37 C34 C38 111.0(6) . . ?
C33 C34 C38 108.2(6) . . ?
C1 C34 C38 107.8(5) . . ?
C17 C35 H35A 109.7 . . ?
C17 C35 H35B 108.9 . . ?
H35A C35 H35B 109.5 . . ?
C17 C35 H35C 109.8 . . ?
H35A C35 H35C 109.5 . . ?
H35B C35 H35C 109.5 . . ?
C17 C36 H36A 110.2 . . ?
C17 C36 H36B 109.1 . . ?
H36A C36 H36B 109.5 . . ?
C17 C36 H36C 109.1 . . ?
H36A C36 H36C 109.5 . . ?
H36B C36 H36C 109.5 . . ?
C34 C37 H37A 109.7 . . ?
C34 C37 H37B 108.6 . . ?
H37A C37 H37B 109.5 . . ?
C34 C37 H37C 110.1 . . ?
H37A C37 H37C 109.5 . . ?
H37B C37 H37C 109.5 . . ?
C34 C38 H38A 110.5 . . ?
C34 C38 H38B 108.3 . . ?
H38A C38 H38B 109.5 . . ?
C34 C38 H38C 109.6 . . ?
H38A C38 H38C 109.5 . . ?
H38B C38 H38C 109.5 . . ?
N8' Cu1' N1' 87.2(2) . . ?
N8' Cu1' N7' 81.8(2) . . ?
N1' Cu1' N7' 166.8(2) . . ?
N8' Cu1' N2' 165.4(2) . . ?
N1' Cu1' N2' 82.0(2) . . ?
N7' Cu1' N2' 110.1(2) . . ?
N5' Cu2' N4' 85.5(2) . . ?
N5' Cu2' N3' 165.8(2) . . ?
N4' Cu2' N3' 81.9(2) . . ?
N5' Cu2' N6' 83.1(2) . . ?
N4' Cu2' N6' 168.3(2) . . ?
N3' Cu2' N6' 109.7(2) . . ?
C1' N1' C4' 107.9(5) . . ?
C1' N1' Cu1' 135.4(5) . . ?
C4' N1' Cu1' 116.4(5) . . ?
C5' N2' C6' 118.8(5) . . ?
C5' N2' Cu1' 110.7(4) . . ?
C6' N2' Cu1' 130.5(4) . . ?
C12' N3' C11' 122.6(6) . . ?
C12' N3' Cu2' 113.1(5) . . ?
C11' N3' Cu2' 124.2(4) . . ?
C16' N4' C13' 109.5(5) . . ?
C16' N4' Cu2' 135.9(5) . . ?
C13' N4' Cu2' 114.4(5) . . ?
C18' N5' C21' 108.8(6) . . ?
C18' N5' Cu2' 136.5(5) . . ?
C21' N5' Cu2' 114.6(5) . . ?
C22' N6' C23' 116.6(6) . . ?
C22' N6' Cu2' 108.8(4) . . ?
C23' N6' Cu2' 134.2(4) . . ?
C29' N7' C28' 121.9(6) . . ?
C29' N7' Cu1' 112.0(5) . . ?
C28' N7' Cu1' 125.4(4) . . ?
C30' N8' C33' 109.2(6) . . ?
C30' N8' Cu1' 114.6(5) . . ?
C33' N8' Cu1' 136.1(5) . . ?
N1' C1' C2' 107.9(6) . . ?
N1' C1' C34' 123.7(6) . . ?
C2' C1' C34' 128.5(6) . . ?
C3' C2' C1' 108.0(6) . . ?
C3' C2' H2'A 126.5 . . ?
C1' C2' H2'A 125.5 . . ?
C2' C3' C4' 106.9(6) . . ?
C2' C3' H3'A 126.5 . . ?
C4' C3' H3'A 126.6 . . ?
N1' C4' C3' 109.3(6) . . ?
N1' C4' C5' 112.1(6) . . ?
C3' C4' C5' 137.9(7) . . ?
N2' C5' C4' 118.6(6) . . ?
N2' C5' H5'A 120.8 . . ?
C4' C5' H5'A 120.6 . . ?
C7' C6' C11' 118.5(7) . . ?
C7' C6' N2' 119.9(6) . . ?
C11' C6' N2' 121.6(6) . . ?
C8' C7' C6' 120.9(7) . . ?
C8' C7' H7'A 119.5 . . ?
C6' C7' H7'A 119.6 . . ?
C7' C8' C9' 120.9(8) . . ?
C7' C8' H8'A 119.7 . . ?
C9' C8' H8'A 119.4 . . ?
C8' C9' C10' 118.8(7) . . ?
C8' C9' H9'A 120.6 . . ?
C10' C9' H9'A 120.5 . . ?
C11' C10' C9' 121.3(7) . . ?
C11' C10' H10B 119.1 . . ?
C9' C10' H10B 119.7 . . ?
C10' C11' N3' 122.5(6) . . ?
C10' C11' C6' 119.4(7) . . ?
N3' C11' C6' 117.8(6) . . ?
N3' C12' C13' 116.4(6) . . ?
N3' C12' H12B 121.7 . . ?
C13' C12' H12B 122.0 . . ?
N4' C13' C14' 107.8(6) . . ?
N4' C13' C12' 114.1(6) . . ?
C14' C13' C12' 138.0(6) . . ?
C15' C14' C13' 106.5(6) . . ?
C15' C14' H14B 126.5 . . ?
C13' C14' H14B 127.0 . . ?
C14' C15' C16' 107.6(7) . . ?
C14' C15' H15B 126.5 . . ?
C16' C15' H15B 125.8 . . ?
N4' C16' C15' 108.6(6) . . ?
N4' C16' C17' 123.2(6) . . ?
C15' C16' C17' 128.2(6) . . ?
C18' C17' C36' 110.8(6) . . ?
C18' C17' C16' 113.3(6) . . ?
C36' C17' C16' 109.9(5) . . ?
C18' C17' C35' 108.7(5) . . ?
C36' C17' C35' 107.8(6) . . ?
C16' C17' C35' 106.1(5) . . ?
N5' C18' C19' 108.4(6) . . ?
N5' C18' C17' 123.6(6) . . ?
C19' C18' C17' 127.6(6) . . ?
C20' C19' C18' 107.3(6) . . ?
C20' C19' H19B 126.5 . . ?
C18' C19' H19B 126.2 . . ?
C21' C20' C19' 107.0(6) . . ?
C21' C20' H20B 126.1 . . ?
C19' C20' H20B 127.0 . . ?
N5' C21' C20' 108.5(6) . . ?
N5' C21' C22' 113.0(6) . . ?
C20' C21' C22' 137.6(7) . . ?
N6' C22' C21' 120.2(6) . . ?
N6' C22' H22B 120.1 . . ?
C21' C22' H22B 119.7 . . ?
C24' C23' C28' 118.1(7) . . ?
C24' C23' N6' 117.7(6) . . ?
C28' C23' N6' 124.1(6) . . ?
C25' C24' C23' 121.7(7) . . ?
C25' C24' H24B 119.2 . . ?
C23' C24' H24B 119.0 . . ?
C24' C25' C26' 118.8(7) . . ?
C24' C25' H25B 120.7 . . ?
C26' C25' H25B 120.5 . . ?
C27' C26' C25' 121.4(7) . . ?
C27' C26' H26B 119.8 . . ?
C25' C26' H26B 118.7 . . ?
C28' C27' C26' 119.6(7) . . ?
C28' C27' H27B 120.1 . . ?
C26' C27' H27B 120.2 . . ?
C27' C28' C23' 120.2(6) . . ?
C27' C28' N7' 122.9(6) . . ?
C23' C28' N7' 116.9(6) . . ?
N7' C29' C30' 117.2(6) . . ?
N7' C29' H29B 120.7 . . ?
C30' C29' H29B 122.0 . . ?
N8' C30' C29' 113.8(6) . . ?
N8' C30' C31' 107.6(6) . . ?
C29' C30' C31' 138.0(7) . . ?
C32' C31' C30' 106.4(7) . . ?
C32' C31' H31B 127.1 . . ?
C30' C31' H31B 126.5 . . ?
C31' C32' C33' 109.8(7) . . ?
C31' C32' H32B 125.7 . . ?
C33' C32' H32B 124.6 . . ?
N8' C33' C32' 106.9(6) . . ?
N8' C33' C34' 122.5(6) . . ?
C32' C33' C34' 130.6(6) . . ?
C37' C34' C33' 108.0(6) . . ?
C37' C34' C1' 108.4(6) . . ?
C33' C34' C1' 115.0(6) . . ?
C37' C34' C38' 108.4(6) . . ?
C33' C34' C38' 108.8(6) . . ?
C1' C34' C38' 108.1(6) . . ?
C17' C35' H35D 109.3 . . ?
C17' C35' H35E 108.9 . . ?
H35D C35' H35E 109.5 . . ?
C17' C35' H35F 110.2 . . ?
H35D C35' H35F 109.5 . . ?
H35E C35' H35F 109.5 . . ?
C17' C36' H36D 109.8 . . ?
C17' C36' H36E 109.5 . . ?
H36D C36' H36E 109.5 . . ?
C17' C36' H36F 109.2 . . ?
H36D C36' H36F 109.5 . . ?
H36E C36' H36F 109.5 . . ?
C34' C37' H37D 109.2 . . ?
C34' C37' H37E 109.7 . . ?
H37D C37' H37E 109.5 . . ?
C34' C37' H37F 109.6 . . ?
H37D C37' H37F 109.5 . . ?
H37E C37' H37F 109.5 . . ?
C34' C38' H38D 110.4 . . ?
C34' C38' H38E 109.2 . . ?
H38D C38' H38E 109.5 . . ?
C34' C38' H38F 108.9 . . ?
H38D C38' H38F 109.5 . . ?
H38E C38' H38F 109.5 . . ?
Cl2A C1A Cl1A 112.3(9) . . ?
Cl2B C1B Cl1B 109.6(4) . . ?
Cl1D C1C Cl2D 104.2(6) . . ?

loop_
_geom_bond_atom_site_label_1
_geom_bond_atom_site_label_2
_geom_bond_distance
_geom_bond_site_symmetry_2
_geom_bond_publ_flag
Cu1 N8 1.888(5) . ?
Cu1 N1 1.904(5) . ?
Cu1 N2 1.992(5) . ?
Cu1 N7 2.018(5) . ?
Cu2 N5 1.893(5) . ?
Cu2 N4 1.902(5) . ?
Cu2 N6 1.978(5) . ?
Cu2 N3 2.053(5) . ?
N1 C1 1.348(8) . ?
N1 C4 1.391(8) . ?
N2 C5 1.308(8) . ?
N2 C6 1.415(8) . ?
N3 C12 1.320(8) . ?
N3 C11 1.425(8) . ?
N4 C16 1.355(8) . ?
N4 C13 1.381(8) . ?
N5 C18 1.329(8) . ?
N5 C21 1.393(8) . ?
N6 C22 1.311(8) . ?
N6 C23 1.408(8) . ?
N7 C29 1.311(8) . ?
N7 C28 1.433(8) . ?
N8 C33 1.361(8) . ?
N8 C30 1.358(8) . ?
C1 C2 1.410(9) . ?
C1 C34 1.525(9) . ?
C2 C3 1.399(9) . ?
C2 H2A 0.9600 . ?
C3 C4 1.413(9) . ?
C3 H3A 0.9600 . ?
C4 C5 1.429(9) . ?
C5 H5A 0.9600 . ?
C6 C11 1.380(9) . ?
C6 C7 1.397(9) . ?
C7 C8 1.407(10) . ?
C7 H7A 0.9599 . ?
C8 C9 1.370(10) . ?
C8 H8A 0.9601 . ?
C9 C10 1.378(9) . ?
C9 H9A 0.9600 . ?
C10 C11 1.410(9) . ?
C10 H10A 0.9599 . ?
C12 C13 1.402(9) . ?
C12 H12A 0.9600 . ?
C13 C14 1.398(9) . ?
C14 C15 1.389(10) . ?
C14 H14A 0.9598 . ?
C15 C16 1.386(9) . ?
C15 H15A 0.9601 . ?
C16 C17 1.513(10) . ?
C17 C36 1.529(9) . ?
C17 C35 1.530(10) . ?
C17 C18 1.543(9) . ?
C18 C19 1.395(10) . ?
C19 C20 1.391(10) . ?
C19 H19A 0.9601 . ?
C20 C21 1.392(10) . ?
C20 H20A 0.9601 . ?
C21 C22 1.389(9) . ?
C22 H22A 0.9601 . ?
C23 C24 1.394(9) . ?
C23 C28 1.390(10) . ?
C24 C25 1.397(10) . ?
C24 H24A 0.9600 . ?
C25 C26 1.366(11) . ?
C25 H25A 0.9600 . ?
C26 C27 1.413(9) . ?
C26 H26A 0.9600 . ?
C27 C28 1.399(9) . ?
C27 H27A 0.9600 . ?
C29 C30 1.420(9) . ?
C29 H29A 0.9600 . ?
C30 C31 1.389(9) . ?
C31 C32 1.383(10) . ?
C31 H31A 0.9600 . ?
C32 C33 1.411(9) . ?
C32 H32A 0.9600 . ?
C33 C34 1.533(10) . ?
C34 C37 1.526(10) . ?
C34 C38 1.535(9) . ?
C35 H35A 0.9600 . ?
C35 H35B 0.9600 . ?
C35 H35C 0.9600 . ?
C36 H36A 0.9599 . ?
C36 H36B 0.9600 . ?
C36 H36C 0.9600 . ?
C37 H37A 0.9601 . ?
C37 H37B 0.9600 . ?
C37 H37C 0.9600 . ?
C38 H38A 0.9602 . ?
C38 H38B 0.9600 . ?
C38 H38C 0.9600 . ?
Cu1' N8' 1.897(5) . ?
Cu1' N1' 1.897(5) . ?
Cu1' N7' 1.995(5) . ?
Cu1' N2' 2.018(5) . ?
Cu2' N5' 1.894(6) . ?
Cu2' N4' 1.926(5) . ?
Cu2' N3' 1.999(5) . ?
Cu2' N6' 2.041(5) . ?
N1' C1' 1.351(8) . ?
N1' C4' 1.364(8) . ?
N2' C5' 1.315(8) . ?
N2' C6' 1.418(8) . ?
N3' C12' 1.307(8) . ?
N3' C11' 1.413(9) . ?
N4' C16' 1.318(8) . ?
N4' C13' 1.366(8) . ?
N5' C18' 1.348(9) . ?
N5' C21' 1.384(8) . ?
N6' C22' 1.313(8) . ?
N6' C23' 1.432(8) . ?
N7' C29' 1.288(8) . ?
N7' C28' 1.427(8) . ?
N8' C30' 1.353(8) . ?
N8' C33' 1.366(9) . ?
C1' C2' 1.401(9) . ?
C1' C34' 1.534(9) . ?
C2' C3' 1.362(9) . ?
C2' H2'A 0.9600 . ?
C3' C4' 1.378(9) . ?
C3' H3'A 0.9600 . ?
C4' C5' 1.423(9) . ?
C5' H5'A 0.9601 . ?
C6' C7' 1.395(10) . ?
C6' C11' 1.419(9) . ?
C7' C8' 1.374(10) . ?
C7' H7'A 0.9600 . ?
C8' C9' 1.384(10) . ?
C8' H8'A 0.9600 . ?
C9' C10' 1.393(10) . ?
C9' H9'A 0.9599 . ?
C10' C11' 1.382(9) . ?
C10' H10B 0.9600 . ?
C12' C13' 1.433(10) . ?
C12' H12B 0.9600 . ?
C13' C14' 1.410(9) . ?
C14' C15' 1.366(10) . ?
C14' H14B 0.9600 . ?
C15' C16' 1.410(9) . ?
C15' H15B 0.9599 . ?
C16' C17' 1.550(9) . ?
C17' C18' 1.504(9) . ?
C17' C36' 1.530(9) . ?
C17' C35' 1.548(8) . ?
C18' C19' 1.408(9) . ?
C19' C20' 1.397(9) . ?
C19' H19B 0.9601 . ?
C20' C21' 1.391(9) . ?
C20' H20B 0.9600 . ?
C21' C22' 1.408(9) . ?
C22' H22B 0.9600 . ?
C23' C24' 1.400(9) . ?
C23' C28' 1.399(9) . ?
C24' C25' 1.354(10) . ?
C24' H24B 0.9599 . ?
C25' C26' 1.387(10) . ?
C25' H25B 0.9601 . ?
C26' C27' 1.368(10) . ?
C26' H26B 0.9599 . ?
C27' C28' 1.379(10) . ?
C27' H27B 0.9601 . ?
C29' C30' 1.412(10) . ?
C29' H29B 0.9601 . ?
C30' C31' 1.428(9) . ?
C31' C32' 1.341(10) . ?
C31' H31B 0.9600 . ?
C32' C33' 1.393(9) . ?
C32' H32B 0.9598 . ?
C33' C34' 1.529(10) . ?
C34' C37' 1.523(11) . ?
C34' C38' 1.543(9) . ?
C35' H35D 0.9600 . ?
C35' H35E 0.9601 . ?
C35' H35F 0.9599 . ?
C36' H36D 0.9599 . ?
C36' H36E 0.9601 . ?
C36' H36F 0.9599 . ?
C37' H37D 0.9601 . ?
C37' H37E 0.9600 . ?
C37' H37F 0.9600 . ?
C38' H38D 0.9599 . ?
C38' H38E 0.9600 . ?
C38' H38F 0.9599 . ?
Cl1A C1A 1.714(14) . ?
Cl2A C1A 1.701(14) . ?
Cl1B C1B 1.770(8) . ?
Cl2B C1B 1.765(8) . ?
Cl1D C1C 1.759(9) . ?
Cl2D C1C 1.909(8) . ?

loop_
_geom_torsion_atom_site_label_1
_geom_torsion_atom_site_label_2
_geom_torsion_atom_site_label_3
_geom_torsion_atom_site_label_4
_geom_torsion
_geom_torsion_site_symmetry_1
_geom_torsion_site_symmetry_2
_geom_torsion_site_symmetry_3
_geom_torsion_site_symmetry_4
_geom_torsion_publ_flag
N8 Cu1 N1 C1 4.4(7) . . . . ?
N2 Cu1 N1 C1 178.2(7) . . . . ?
N7 Cu1 N1 C1 -40.9(12) . . . . ?
N8 Cu1 N1 C4 176.1(5) . . . . ?
N2 Cu1 N1 C4 -10.0(4) . . . . ?
N7 Cu1 N1 C4 130.9(8) . . . . ?
N8 Cu1 N2 C5 41.0(13) . . . . ?
N1 Cu1 N2 C5 10.3(4) . . . . ?
N7 Cu1 N2 C5 -159.2(4) . . . . ?
N8 Cu1 N2 C6 -149.5(10) . . . . ?
N1 Cu1 N2 C6 179.8(5) . . . . ?
N7 Cu1 N2 C6 10.3(6) . . . . ?
N5 Cu2 N3 C12 24.1(13) . . . . ?
N4 Cu2 N3 C12 5.0(4) . . . . ?
N6 Cu2 N3 C12 -170.7(4) . . . . ?
N5 Cu2 N3 C11 -145.6(10) . . . . ?
N4 Cu2 N3 C11 -164.8(6) . . . . ?
N6 Cu2 N3 C11 19.6(6) . . . . ?
N5 Cu2 N4 C16 -1.0(7) . . . . ?
N6 Cu2 N4 C16 -24.4(15) . . . . ?
N3 Cu2 N4 C16 175.0(7) . . . . ?
N5 Cu2 N4 C13 176.9(5) . . . . ?
N6 Cu2 N4 C13 153.5(10) . . . . ?
N3 Cu2 N4 C13 -7.2(5) . . . . ?
N4 Cu2 N5 C18 7.1(7) . . . . ?
N6 Cu2 N5 C18 -177.9(7) . . . . ?
N3 Cu2 N5 C18 -12.0(16) . . . . ?
N4 Cu2 N5 C21 178.0(5) . . . . ?
N6 Cu2 N5 C21 -7.0(5) . . . . ?
N3 Cu2 N5 C21 158.9(9) . . . . ?
N5 Cu2 N6 C22 6.8(5) . . . . ?
N4 Cu2 N6 C22 30.3(14) . . . . ?
N3 Cu2 N6 C22 -170.1(5) . . . . ?
N5 Cu2 N6 C23 179.0(6) . . . . ?
N4 Cu2 N6 C23 -157.5(10) . . . . ?
N3 Cu2 N6 C23 2.2(6) . . . . ?
N8 Cu1 N7 C29 5.4(4) . . . . ?
N1 Cu1 N7 C29 51.1(10) . . . . ?
N2 Cu1 N7 C29 -170.4(4) . . . . ?
N8 Cu1 N7 C28 -172.2(6) . . . . ?
N1 Cu1 N7 C28 -126.5(8) . . . . ?
N2 Cu1 N7 C28 12.0(6) . . . . ?
N1 Cu1 N8 C33 -1.7(6) . . . . ?
N2 Cu1 N8 C33 -32.2(15) . . . . ?
N7 Cu1 N8 C33 167.0(6) . . . . ?
N1 Cu1 N8 C30 -174.3(5) . . . . ?
N2 Cu1 N8 C30 155.3(10) . . . . ?
N7 Cu1 N8 C30 -5.5(5) . . . . ?
C4 N1 C1 C2 -0.5(7) . . . . ?
Cu1 N1 C1 C2 171.5(5) . . . . ?
C4 N1 C1 C34 176.3(6) . . . . ?
Cu1 N1 C1 C34 -11.7(10) . . . . ?
N1 C1 C2 C3 1.1(8) . . . . ?
C34 C1 C2 C3 -175.4(6) . . . . ?
C1 C2 C3 C4 -1.3(8) . . . . ?
C1 N1 C4 C3 -0.4(7) . . . . ?
Cu1 N1 C4 C3 -174.4(4) . . . . ?
C1 N1 C4 C5 -177.8(5) . . . . ?
Cu1 N1 C4 C5 8.2(7) . . . . ?
C2 C3 C4 N1 1.1(7) . . . . ?
C2 C3 C4 C5 177.5(8) . . . . ?
C6 N2 C5 C4 -178.8(6) . . . . ?
Cu1 N2 C5 C4 -8.7(7) . . . . ?
N1 C4 C5 N2 0.7(8) . . . . ?
C3 C4 C5 N2 -175.6(7) . . . . ?
C5 N2 C6 C11 -137.6(6) . . . . ?
Cu1 N2 C6 C11 53.9(7) . . . . ?
C5 N2 C6 C7 46.6(8) . . . . ?
Cu1 N2 C6 C7 -121.9(6) . . . . ?
C11 C6 C7 C8 -1.0(10) . . . . ?
N2 C6 C7 C8 174.7(6) . . . . ?
C6 C7 C8 C9 -1.0(10) . . . . ?
C7 C8 C9 C10 -0.3(11) . . . . ?
C8 C9 C10 C11 3.4(10) . . . . ?
C7 C6 C11 C10 4.1(9) . . . . ?
N2 C6 C11 C10 -171.7(5) . . . . ?
C7 C6 C11 N3 -176.9(5) . . . . ?
N2 C6 C11 N3 7.3(9) . . . . ?
C9 C10 C11 C6 -5.3(9) . . . . ?
C9 C10 C11 N3 175.7(6) . . . . ?
C12 N3 C11 C6 67.6(8) . . . . ?
Cu2 N3 C11 C6 -123.4(6) . . . . ?
C12 N3 C11 C10 -113.4(7) . . . . ?
Cu2 N3 C11 C10 55.6(8) . . . . ?
C11 N3 C12 C13 169.4(6) . . . . ?
Cu2 N3 C12 C13 -1.9(8) . . . . ?
C16 N4 C13 C12 -173.4(6) . . . . ?
Cu2 N4 C13 C12 8.2(8) . . . . ?
C16 N4 C13 C14 -0.8(8) . . . . ?
Cu2 N4 C13 C14 -179.2(5) . . . . ?
N3 C12 C13 N4 -3.9(9) . . . . ?
N3 C12 C13 C14 -173.4(8) . . . . ?
N4 C13 C14 C15 0.5(8) . . . . ?
C12 C13 C14 C15 170.5(8) . . . . ?
C13 C14 C15 C16 0.0(9) . . . . ?
C13 N4 C16 C15 0.8(8) . . . . ?
Cu2 N4 C16 C15 178.7(5) . . . . ?
C13 N4 C16 C17 175.2(6) . . . . ?
Cu2 N4 C16 C17 -6.9(11) . . . . ?
C14 C15 C16 N4 -0.5(8) . . . . ?
C14 C15 C16 C17 -174.4(7) . . . . ?
N4 C16 C17 C36 135.2(7) . . . . ?
C15 C16 C17 C36 -51.7(10) . . . . ?
N4 C16 C17 C35 -107.8(7) . . . . ?
C15 C16 C17 C35 65.3(10) . . . . ?
N4 C16 C17 C18 10.1(10) . . . . ?
C15 C16 C17 C18 -176.9(7) . . . . ?
C21 N5 C18 C19 1.7(8) . . . . ?
Cu2 N5 C18 C19 172.9(6) . . . . ?
C21 N5 C18 C17 -175.9(6) . . . . ?
Cu2 N5 C18 C17 -4.7(11) . . . . ?
C16 C17 C18 N5 -5.1(10) . . . . ?
C36 C17 C18 N5 -130.5(7) . . . . ?
C35 C17 C18 N5 112.3(7) . . . . ?
C16 C17 C18 C19 177.8(7) . . . . ?
C36 C17 C18 C19 52.4(10) . . . . ?
C35 C17 C18 C19 -64.7(9) . . . . ?
N5 C18 C19 C20 -0.3(9) . . . . ?
C17 C18 C19 C20 177.0(7) . . . . ?
C18 C19 C20 C21 -1.1(9) . . . . ?
C19 C20 C21 C22 179.3(9) . . . . ?
C19 C20 C21 N5 2.1(8) . . . . ?
C18 N5 C21 C22 179.6(6) . . . . ?
Cu2 N5 C21 C22 6.1(8) . . . . ?
C18 N5 C21 C20 -2.3(8) . . . . ?
Cu2 N5 C21 C20 -175.8(5) . . . . ?
C23 N6 C22 C21 -177.9(6) . . . . ?
Cu2 N6 C22 C21 -5.3(8) . . . . ?
C20 C21 C22 N6 -177.4(8) . . . . ?
N5 C21 C22 N6 -0.3(9) . . . . ?
C22 N6 C23 C24 55.9(9) . . . . ?
Cu2 N6 C23 C24 -115.6(6) . . . . ?
C22 N6 C23 C28 -130.1(7) . . . . ?
Cu2 N6 C23 C28 58.4(8) . . . . ?
C28 C23 C24 C25 -2.2(10) . . . . ?
N6 C23 C24 C25 171.7(6) . . . . ?
C23 C24 C25 C26 0.2(10) . . . . ?
C24 C25 C26 C27 0.4(11) . . . . ?
C25 C26 C27 C28 0.9(10) . . . . ?
C26 C27 C28 C23 -2.9(9) . . . . ?
C26 C27 C28 N7 177.1(5) . . . . ?
C24 C23 C28 C27 3.5(9) . . . . ?
N6 C23 C28 C27 -170.6(5) . . . . ?
C24 C23 C28 N7 -176.4(6) . . . . ?
N6 C23 C28 N7 9.5(9) . . . . ?
C29 N7 C28 C27 -120.1(7) . . . . ?
Cu1 N7 C28 C27 57.3(8) . . . . ?
C29 N7 C28 C23 59.8(8) . . . . ?
Cu1 N7 C28 C23 -122.7(6) . . . . ?
C28 N7 C29 C30 173.3(6) . . . . ?
Cu1 N7 C29 C30 -4.6(7) . . . . ?
C33 N8 C30 C31 0.3(8) . . . . ?
Cu1 N8 C30 C31 174.7(4) . . . . ?
C33 N8 C30 C29 -169.9(5) . . . . ?
Cu1 N8 C30 C29 4.5(7) . . . . ?
N7 C29 C30 N8 0.4(9) . . . . ?
N7 C29 C30 C31 -166.0(8) . . . . ?
N8 C30 C31 C32 -0.1(8) . . . . ?
C29 C30 C31 C32 166.6(8) . . . . ?
C30 C31 C32 C33 -0.2(8) . . . . ?
C30 N8 C33 C32 -0.5(7) . . . . ?
Cu1 N8 C33 C32 -173.4(5) . . . . ?
C30 N8 C33 C34 179.7(6) . . . . ?
Cu1 N8 C33 C34 6.8(10) . . . . ?
C31 C32 C33 N8 0.4(7) . . . . ?
C31 C32 C33 C34 -179.8(6) . . . . ?
N8 C33 C34 C37 -132.1(6) . . . . ?
C32 C33 C34 C37 48.1(9) . . . . ?
N8 C33 C34 C1 -11.9(9) . . . . ?
C32 C33 C34 C1 168.4(6) . . . . ?
N8 C33 C34 C38 107.5(7) . . . . ?
C32 C33 C34 C38 -72.3(8) . . . . ?
N1 C1 C34 C37 133.9(6) . . . . ?
C2 C1 C34 C37 -50.0(9) . . . . ?
N1 C1 C34 C33 13.8(9) . . . . ?
C2 C1 C34 C33 -170.2(6) . . . . ?
N1 C1 C34 C38 -105.8(7) . . . . ?
C2 C1 C34 C38 70.2(9) . . . . ?
N8' Cu1' N1' C1' 1.8(7) . . . . ?
N7' Cu1' N1' C1' 34.8(14) . . . . ?
N2' Cu1' N1' C1' -168.4(7) . . . . ?
N8' Cu1' N1' C4' 174.6(5) . . . . ?
N7' Cu1' N1' C4' -152.4(9) . . . . ?
N2' Cu1' N1' C4' 4.4(5) . . . . ?
N8' Cu1' N2' C5' -47.0(12) . . . . ?
N1' Cu1' N2' C5' -4.7(5) . . . . ?
N7' Cu1' N2' C5' 169.8(4) . . . . ?
N8' Cu1' N2' C6' 131.9(9) . . . . ?
N1' Cu1' N2' C6' 174.2(6) . . . . ?
N7' Cu1' N2' C6' -11.3(6) . . . . ?
N5' Cu2' N3' C12' -29.0(11) . . . . ?
N4' Cu2' N3' C12' -1.0(4) . . . . ?
N6' Cu2' N3' C12' 177.2(4) . . . . ?
N5' Cu2' N3' C11' 153.9(8) . . . . ?
N4' Cu2' N3' C11' -178.0(5) . . . . ?
N6' Cu2' N3' C11' 0.2(5) . . . . ?
N5' Cu2' N4' C16' -1.9(6) . . . . ?
N3' Cu2' N4' C16' -175.3(6) . . . . ?
N6' Cu2' N4' C16' 13.1(14) . . . . ?
N5' Cu2' N4' C13' 172.9(4) . . . . ?
N3' Cu2' N4' C13' -0.4(4) . . . . ?
N6' Cu2' N4' C13' -172.1(8) . . . . ?
N4' Cu2' N5' C18' 5.8(6) . . . . ?
N3' Cu2' N5' C18' 33.7(12) . . . . ?
N6' Cu2' N5' C18' -171.1(6) . . . . ?
N4' Cu2' N5' C21' -178.1(4) . . . . ?
N3' Cu2' N5' C21' -150.2(8) . . . . ?
N6' Cu2' N5' C21' 4.9(4) . . . . ?
N5' Cu2' N6' C22' -3.8(4) . . . . ?
N4' Cu2' N6' C22' -18.9(12) . . . . ?
N3' Cu2' N6' C22' 169.9(4) . . . . ?
N5' Cu2' N6' C23' 167.8(6) . . . . ?
N4' Cu2' N6' C23' 152.8(9) . . . . ?
N3' Cu2' N6' C23' -18.4(6) . . . . ?
N8' Cu1' N7' C29' -6.7(5) . . . . ?
N1' Cu1' N7' C29' -40.0(12) . . . . ?
N2' Cu1' N7' C29' 164.5(5) . . . . ?
N8' Cu1' N7' C28' -177.4(6) . . . . ?
N1' Cu1' N7' C28' 149.2(9) . . . . ?
N2' Cu1' N7' C28' -6.2(6) . . . . ?
N1' Cu1' N8' C30' 179.1(5) . . . . ?
N7' Cu1' N8' C30' 6.3(5) . . . . ?
N2' Cu1' N8' C30' -139.0(9) . . . . ?
N1' Cu1' N8' C33' 1.2(7) . . . . ?
N7' Cu1' N8' C33' -171.6(8) . . . . ?
N2' Cu1' N8' C33' 43.1(14) . . . . ?
C4' N1' C1' C2' 1.0(8) . . . . ?
Cu1' N1' C1' C2' 174.2(5) . . . . ?
C4' N1' C1' C34' -178.6(6) . . . . ?
Cu1' N1' C1' C34' -5.3(11) . . . . ?
N1' C1' C2' C3' -0.7(9) . . . . ?
C34' C1' C2' C3' 178.9(7) . . . . ?
C1' C2' C3' C4' 0.1(9) . . . . ?
C1' N1' C4' C3' -1.0(8) . . . . ?
Cu1' N1' C4' C3' -175.7(5) . . . . ?
C1' N1' C4' C5' 171.4(6) . . . . ?
Cu1' N1' C4' C5' -3.3(8) . . . . ?
C2' C3' C4' N1' 0.6(8) . . . . ?
C2' C3' C4' C5' -168.9(9) . . . . ?
C6' N2' C5' C4' -174.7(6) . . . . ?
Cu1' N2' C5' C4' 4.3(8) . . . . ?
N1' C4' C5' N2' -1.0(9) . . . . ?
C3' C4' C5' N2' 168.3(8) . . . . ?
C5' N2' C6' C7' 120.2(7) . . . . ?
Cu1' N2' C6' C7' -58.7(8) . . . . ?
C5' N2' C6' C11' -57.5(8) . . . . ?
Cu1' N2' C6' C11' 123.6(6) . . . . ?
C11' C6' C7' C8' -0.8(10) . . . . ?
N2' C6' C7' C8' -178.6(6) . . . . ?
C6' C7' C8' C9' 5.0(11) . . . . ?
C7' C8' C9' C10' -5.9(11) . . . . ?
C8' C9' C10' C11' 2.6(11) . . . . ?
C9' C10' C11' N3' -171.4(6) . . . . ?
C9' C10' C11' C6' 1.4(10) . . . . ?
C12' N3' C11' C10' -63.6(9) . . . . ?
Cu2' N3' C11' C10' 113.2(6) . . . . ?
C12' N3' C11' C6' 123.5(7) . . . . ?
Cu2' N3' C11' C6' -59.7(7) . . . . ?
C7' C6' C11' C10' -2.3(9) . . . . ?
N2' C6' C11' C10' 175.4(6) . . . . ?
C7' C6' C11' N3' 170.8(6) . . . . ?
N2' C6' C11' N3' -11.4(9) . . . . ?
C11' N3' C12' C13' 179.3(6) . . . . ?
Cu2' N3' C12' C13' 2.1(7) . . . . ?
C16' N4' C13' C14' -0.5(7) . . . . ?
Cu2' N4' C13' C14' -176.7(4) . . . . ?
C16' N4' C13' C12' 177.9(5) . . . . ?
Cu2' N4' C13' C12' 1.7(7) . . . . ?
N3' C12' C13' N4' -2.5(8) . . . . ?
N3' C12' C13' C14' 175.1(7) . . . . ?
N4' C13' C14' C15' 1.3(7) . . . . ?
C12' C13' C14' C15' -176.4(7) . . . . ?
C13' C14' C15' C16' -1.6(7) . . . . ?
C13' N4' C16' C15' -0.6(7) . . . . ?
Cu2' N4' C16' C15' 174.5(4) . . . . ?
C13' N4' C16' C17' 176.3(5) . . . . ?
Cu2' N4' C16' C17' -8.7(9) . . . . ?
C14' C15' C16' N4' 1.4(7) . . . . ?
C14' C15' C16' C17' -175.3(6) . . . . ?
N4' C16' C17' C18' 16.1(8) . . . . ?
C15' C16' C17' C18' -167.6(6) . . . . ?
N4' C16' C17' C36' 140.7(6) . . . . ?
C15' C16' C17' C36' -43.1(9) . . . . ?
N4' C16' C17' C35' -103.1(7) . . . . ?
C15' C16' C17' C35' 73.2(8) . . . . ?
C21' N5' C18' C19' -0.9(7) . . . . ?
Cu2' N5' C18' C19' 175.3(4) . . . . ?
C21' N5' C18' C17' -174.7(5) . . . . ?
Cu2' N5' C18' C17' 1.5(10) . . . . ?
C36' C17' C18' N5' -137.0(6) . . . . ?
C16' C17' C18' N5' -12.9(8) . . . . ?
C35' C17' C18' N5' 104.8(7) . . . . ?
C36' C17' C18' C19' 50.4(8) . . . . ?
C16' C17' C18' C19' 174.5(6) . . . . ?
C35' C17' C18' C19' -67.8(8) . . . . ?
N5' C18' C19' C20' 0.8(7) . . . . ?
C17' C18' C19' C20' 174.3(6) . . . . ?
C18' C19' C20' C21' -0.3(7) . . . . ?
C18' N5' C21' C20' 0.7(7) . . . . ?
Cu2' N5' C21' C20' -176.4(4) . . . . ?
C18' N5' C21' C22' 172.0(5) . . . . ?
Cu2' N5' C21' C22' -5.1(6) . . . . ?
C19' C20' C21' N5' -0.2(7) . . . . ?
C19' C20' C21' C22' -168.3(7) . . . . ?
C23' N6' C22' C21' -171.2(5) . . . . ?
Cu2' N6' C22' C21' 2.1(7) . . . . ?
N5' C21' C22' N6' 1.8(8) . . . . ?
C20' C21' C22' N6' 169.5(7) . . . . ?
C22' N6' C23' C24' 112.8(7) . . . . ?
Cu2' N6' C23' C24' -58.4(8) . . . . ?
C22' N6' C23' C28' -68.0(8) . . . . ?
Cu2' N6' C23' C28' 120.9(6) . . . . ?
C28' C23' C24' C25' 3.5(11) . . . . ?
N6' C23' C24' C25' -177.1(7) . . . . ?
C23' C24' C25' C26' -1.1(12) . . . . ?
C24' C25' C26' C27' -2.1(12) . . . . ?
C25' C26' C27' C28' 2.7(12) . . . . ?
C26' C27' C28' C23' -0.1(11) . . . . ?
C26' C27' C28' N7' -177.1(7) . . . . ?
C24' C23' C28' C27' -2.9(10) . . . . ?
N6' C23' C28' C27' 177.8(7) . . . . ?
C24' C23' C28' N7' 174.3(6) . . . . ?
N6' C23' C28' N7' -5.0(10) . . . . ?
C29' N7' C28' C27' -51.0(10) . . . . ?
Cu1' N7' C28' C27' 118.9(7) . . . . ?
C29' N7' C28' C23' 131.9(7) . . . . ?
Cu1' N7' C28' C23' -58.3(8) . . . . ?
C28' N7' C29' C30' 177.0(7) . . . . ?
Cu1' N7' C29' C30' 5.9(8) . . . . ?
C33' N8' C30' C29' 173.4(6) . . . . ?
Cu1' N8' C30' C29' -5.1(9) . . . . ?
C33' N8' C30' C31' 0.6(9) . . . . ?
Cu1' N8' C30' C31' -177.9(5) . . . . ?
N7' C29' C30' N8' -0.8(10) . . . . ?
N7' C29' C30' C31' 168.9(9) . . . . ?
N8' C30' C31' C32' -1.8(9) . . . . ?
C29' C30' C31' C32' -172.0(9) . . . . ?
C30' C31' C32' C33' 2.3(9) . . . . ?
C30' N8' C33' C32' 0.8(9) . . . . ?
Cu1' N8' C33' C32' 178.8(6) . . . . ?
C30' N8' C33' C34' -178.4(6) . . . . ?
Cu1' N8' C33' C34' -0.4(12) . . . . ?
C31' C32' C33' N8' -2.0(9) . . . . ?
C31' C32' C33' C34' 177.1(7) . . . . ?
N8' C33' C34' C37' 118.3(7) . . . . ?
C32' C33' C34' C37' -60.7(10) . . . . ?
N8' C33' C34' C1' -2.9(10) . . . . ?
C32' C33' C34' C1' 178.1(7) . . . . ?
N8' C33' C34' C38' -124.3(7) . . . . ?
C32' C33' C34' C38' 56.7(10) . . . . ?
N1' C1' C34' C37' -115.5(8) . . . . ?
C2' C1' C34' C37' 65.0(9) . . . . ?
N1' C1' C34' C33' 5.5(10) . . . . ?
C2' C1' C34' C33' -174.0(7) . . . . ?
N1' C1' C34' C38' 127.2(7) . . . . ?
C2' C1' C34' C38' -52.2(10) . . . . ?
